data_7155779
loop_
_publ_author_name
'Singha Roy, Soumya Jyoti'
'Mukherjee, Santanu'

_publ_section_title
;
 &#x201C;On water&#x201D; catalytic enantioselective sulfenylation of
 deconjugated butyrolactams
;
_journal_name_full 'Org. Biomol. Chem.'
_journal_paper_doi 10.1039/C7OB01714F
_journal_year 2017
_chemical_absolute_configuration syn
_chemical_formula_moiety 'C28 H26 Cl N O3 Se'
_chemical_formula_sum 'C28 H26 Cl N O3 Se'
_chemical_formula_weight 538.91
_space_group_crystal_system orthorhombic
_space_group_IT_number 19
_space_group_name_Hall 'P 2ac 2ab'
_space_group_name_H-M_alt 'P 21 21 21'
_symmetry_space_group_name_Hall 'P 2ac 2ab'
_symmetry_space_group_name_H-M 'P 21 21 21'
_atom_sites_solution_hydrogens geom
_audit_creation_method SHELXL-2014/7
_audit_update_record
;
2017-05-15 deposited with the CCDC.
2017-07-18 downloaded from the CCDC.
;
_cell_angle_alpha 90.000(5)
_cell_angle_beta 90.000(5)
_cell_angle_gamma 90.000(5)
_cell_formula_units_Z 4
_cell_length_a 8.269(5)
_cell_length_b 16.049(5)
_cell_length_c 18.529(5)
_cell_measurement_reflns_used 5838
_cell_measurement_temperature 150(2)
_cell_measurement_theta_max 3.27
_cell_measurement_theta_min 27.01
_cell_volume 2459.0(18)
_computing_cell_refinement 'Bruker SAINT'
_computing_data_collection 'Bruker APEX2'
_computing_data_reduction 'Bruker SAINT'
_computing_molecular_graphics 'Bruker SHELXTL'
_computing_publication_material 'Bruker SHELXTL'
_computing_structure_refinement 'SHELXL-2013 (Sheldrick, 2013)'
_computing_structure_solution 'SHELXS-97 (Sheldrick 2008)'
_diffrn_ambient_temperature 150(2)
_diffrn_measured_fraction_theta_full 0.966
_diffrn_measured_fraction_theta_max 0.997
_diffrn_measurement_device_type 'Bruker APEX-II CCD'
_diffrn_measurement_method '\f and \w scans'
_diffrn_radiation_type MoK\a
_diffrn_radiation_wavelength 0.71073
_diffrn_reflns_av_R_equivalents 0.0546
_diffrn_reflns_av_unetI/netI 0.0319
_diffrn_reflns_Laue_measured_fraction_full 0.966
_diffrn_reflns_Laue_measured_fraction_max 0.997
_diffrn_reflns_limit_h_max 9
_diffrn_reflns_limit_h_min -9
_diffrn_reflns_limit_k_max 19
_diffrn_reflns_limit_k_min -19
_diffrn_reflns_limit_l_max 22
_diffrn_reflns_limit_l_min -22
_diffrn_reflns_number 52923
_diffrn_reflns_point_group_measured_fraction_full 0.966
_diffrn_reflns_point_group_measured_fraction_max 0.998
_diffrn_reflns_theta_full 25.242
_diffrn_reflns_theta_max 25.000
_diffrn_reflns_theta_min 2.981
_exptl_absorpt_coefficient_mu 1.666
_exptl_absorpt_correction_T_max 0.930
_exptl_absorpt_correction_T_min 0.645
_exptl_absorpt_correction_type multi-scan
_exptl_absorpt_process_details SADABS
_exptl_crystal_colour colorless
_exptl_crystal_density_diffrn 1.456
_exptl_crystal_description rectangular
_exptl_crystal_F_000 1104
_exptl_crystal_size_max 0.5
_exptl_crystal_size_mid 0.4
_exptl_crystal_size_min 0.2
_refine_diff_density_max 0.492
_refine_diff_density_min -0.450
_refine_diff_density_rms 0.103
_refine_ls_abs_structure_details
;
 Refined as an inversion twin.
;
_refine_ls_abs_structure_Flack 0.020(11)
_refine_ls_extinction_method none
_refine_ls_goodness_of_fit_ref 1.124
_refine_ls_hydrogen_treatment constr
_refine_ls_matrix_type full
_refine_ls_number_parameters 308
_refine_ls_number_reflns 4302
_refine_ls_number_restraints 0
_refine_ls_restrained_S_all 1.124
_refine_ls_R_factor_all 0.0328
_refine_ls_R_factor_gt 0.0263
_refine_ls_shift/su_max 0.001
_refine_ls_shift/su_mean 0.000
_refine_ls_structure_factor_coef Fsqd
_refine_ls_weighting_details 'w=1/[\s^2^(Fo^2^)+(0.0466P)^2^] where P=(Fo^2^+2Fc^2^)/3'
_refine_ls_weighting_scheme calc
_refine_ls_wR_factor_gt 0.0649
_refine_ls_wR_factor_ref 0.0751
_reflns_Friedel_coverage 0.750
_reflns_Friedel_fraction_full 0.965
_reflns_Friedel_fraction_max 1.000
_reflns_number_gt 3966
_reflns_number_total 4302
_reflns_threshold_expression 'I > 2\s(I)'
_cod_data_source_file c7ob01714f3.cif
_cod_data_source_block 5
_cod_depositor_comments
;
The following automatic conversions were performed:

'_chemical_absolute_configuration' value 'Syn' changed to 'syn'
according to
/home/data/users/saulius/crontab/automatic-downloads/rss-feeds/RSC/lib/dictionaries/cif_core.dic
dictionary named 'cif_core.dic' version 2.4.2 from 2011-04-26.

Automatic conversion script
Id: cif_fix_values 4973 2017-02-22 13:04:09Z antanas 
;
_cod_database_code 7155779
_shelx_space_group_comment
;
The symmetry employed for this shelxl refinement is uniquely defined
by the following loop, which should always be used as a source of
symmetry information in preference to the above space-group names.
They are only intended as comments.
;
_shelxl_version_number 2014/7

loop_
_space_group_symop_operation_xyz
'x, y, z'
'-x+1/2, -y, z+1/2'
'x+1/2, -y+1/2, -z'
'-x, y+1/2, -z+1/2'

loop_
_atom_site_label
_atom_site_type_symbol
_atom_site_fract_x
_atom_site_fract_y
_atom_site_fract_z
_atom_site_U_iso_or_equiv
_atom_site_adp_type
_atom_site_occupancy
_atom_site_site_symmetry_order
_atom_site_calc_flag
_atom_site_refinement_flags_posn
_atom_site_refinement_flags_adp
Se01 Se 0.49315(5) 0.82934(2) 0.27355(2) 0.01767(13) Uani 1 1 d . .
Cl02 Cl 0.11737(14) 1.27439(6) 0.48187(6) 0.0295(3) Uani 1 1 d . .
O003 O 0.1275(4) 0.97867(18) 0.14972(14) 0.0235(7) Uani 1 1 d . .
O004 O 0.3757(3) 1.01454(16) 0.18884(13) 0.0153(6) Uani 1 1 d . .
O005 O 0.3171(3) 0.84812(16) 0.43701(15) 0.0214(7) Uani 1 1 d . .
N006 N 0.1031(4) 0.8647(2) 0.35905(17) 0.0148(7) Uani 1 1 d . .
C007 C 0.3800(5) 1.0572(2) 0.3798(2) 0.0168(8) Uani 1 1 d . .
C008 C -0.1202(5) 0.8882(2) 0.4469(2) 0.0175(9) Uani 1 1 d . .
C009 C -0.0844(5) 0.9720(2) 0.4500(2) 0.0185(9) Uani 1 1 d . .
H009 H 0.0035 0.9927 0.4243 0.022 Uiso 1 1 calc R U
C010 C 0.1622(5) 0.6326(3) 0.2820(2) 0.0242(10) Uani 1 1 d . .
H010 H 0.1255 0.5945 0.3161 0.029 Uiso 1 1 calc R U
C011 C -0.0186(5) 0.8262(2) 0.4042(2) 0.0198(8) Uani 1 1 d . .
H11A H 0.0343 0.7886 0.4378 0.024 Uiso 1 1 calc R U
H11B H -0.0898 0.7932 0.3740 0.024 Uiso 1 1 calc R U
C012 C 0.2510(5) 1.1206(2) 0.4831(2) 0.0204(9) Uani 1 1 d . .
H012 H 0.2184 1.1178 0.5311 0.024 Uiso 1 1 calc R U
C013 C -0.2522(5) 0.8583(3) 0.4855(2) 0.0201(9) Uani 1 1 d . .
H013 H -0.2772 0.8018 0.4839 0.024 Uiso 1 1 calc R U
C014 C -0.3083(5) 0.9956(3) 0.5300(2) 0.0210(9) Uani 1 1 d . .
H014 H -0.3698 1.0314 0.5584 0.025 Uiso 1 1 calc R U
C015 C 0.0772(5) 0.9026(2) 0.2918(2) 0.0142(9) Uani 1 1 d . .
C016 C 0.2156(5) 0.9368(2) 0.2678(2) 0.0147(8) Uani 1 1 d . .
C017 C 0.2767(5) 0.6916(2) 0.3014(2) 0.0189(9) Uani 1 1 d . .
H017 H 0.3164 0.6934 0.3483 0.023 Uiso 1 1 calc R U
C018 C -0.1779(5) 1.0255(3) 0.4909(2) 0.0214(9) Uani 1 1 d . .
H018 H -0.1529 1.0820 0.4922 0.026 Uiso 1 1 calc R U
C019 C 0.4039(5) 1.0549(2) 0.1199(2) 0.0226(10) Uani 1 1 d . .
H01A H 0.3643 1.0193 0.0815 0.027 Uiso 1 1 calc R U
H01B H 0.5192 1.0623 0.1130 0.027 Uiso 1 1 calc R U
C020 C 0.2306(5) 0.9774(2) 0.1962(2) 0.0155(9) Uani 1 1 d . .
C021 C 0.2719(5) 0.7448(3) 0.1804(2) 0.0236(10) Uani 1 1 d . .
H021 H 0.3082 0.7829 0.1462 0.028 Uiso 1 1 calc R U
C022 C 0.3304(5) 1.0545(2) 0.4516(2) 0.0191(9) Uani 1 1 d . .
H022 H 0.3514 1.0071 0.4789 0.023 Uiso 1 1 calc R U
C023 C 0.2205(5) 1.1909(2) 0.4427(2) 0.0183(9) Uani 1 1 d . .
C024 C 0.3501(5) 0.9165(2) 0.3184(2) 0.0150(8) Uani 1 1 d . .
C025 C 0.3211(6) 1.1386(3) 0.1151(2) 0.0280(11) Uani 1 1 d . .
H02A H 0.3430 1.1632 0.0689 0.042 Uiso 1 1 calc R U
H02B H 0.3612 1.1744 0.1526 0.042 Uiso 1 1 calc R U
H02C H 0.2066 1.1314 0.1208 0.042 Uiso 1 1 calc R U
C026 C 0.2629(5) 0.8728(2) 0.3799(2) 0.0151(9) Uani 1 1 d . .
C027 C -0.0872(5) 0.8973(3) 0.2593(2) 0.0219(10) Uani 1 1 d . .
H02D H -0.1580 0.8679 0.2915 0.033 Uiso 1 1 calc R U
H02E H -0.0813 0.8682 0.2141 0.033 Uiso 1 1 calc R U
H02F H -0.1284 0.9525 0.2514 0.033 Uiso 1 1 calc R U
C028 C 0.1025(6) 0.6300(3) 0.2131(2) 0.0290(11) Uani 1 1 d . .
H028 H 0.0243 0.5908 0.2009 0.035 Uiso 1 1 calc R U
C029 C -0.3460(5) 0.9112(3) 0.5260(2) 0.0221(10) Uani 1 1 d . .
H029 H -0.4350 0.8906 0.5509 0.027 Uiso 1 1 calc R U
C030 C 0.4661(4) 0.9843(2) 0.3456(2) 0.0146(9) Uani 1 1 d . .
H03A H 0.5393 0.9600 0.3807 0.018 Uiso 1 1 calc R U
H03B H 0.5306 1.0043 0.3054 0.018 Uiso 1 1 calc R U
C031 C 0.1580(6) 0.6854(3) 0.1613(2) 0.0295(11) Uani 1 1 d . .
H031 H 0.1193 0.6828 0.1142 0.035 Uiso 1 1 calc R U
C032 C 0.3486(5) 1.1291(2) 0.3409(2) 0.0192(9) Uani 1 1 d . .
H032 H 0.3812 1.1323 0.2929 0.023 Uiso 1 1 calc R U
C033 C 0.2698(5) 1.1962(3) 0.3717(2) 0.0237(10) Uani 1 1 d . .
H033 H 0.2502 1.2442 0.3450 0.028 Uiso 1 1 calc R U
C034 C 0.3319(5) 0.7480(2) 0.2500(2) 0.0165(9) Uani 1 1 d . .

loop_
_atom_site_aniso_label
_atom_site_aniso_U_11
_atom_site_aniso_U_22
_atom_site_aniso_U_33
_atom_site_aniso_U_23
_atom_site_aniso_U_13
_atom_site_aniso_U_12
Se01 0.0120(2) 0.0149(2) 0.0261(2) -0.00144(16) 0.0023(2) 0.00116(19)
Cl02 0.0350(7) 0.0199(5) 0.0336(6) -0.0086(5) -0.0015(5) 0.0058(5)
O003 0.0231(16) 0.0282(16) 0.0192(14) 0.0015(13) -0.0066(14) -0.0055(14)
O004 0.0151(14) 0.0162(14) 0.0146(13) 0.0010(11) 0.0016(12) -0.0033(12)
O005 0.0240(15) 0.0204(15) 0.0197(15) 0.0040(12) -0.0035(13) -0.0002(13)
N006 0.0137(17) 0.0134(16) 0.0173(17) -0.0008(14) 0.0036(15) -0.0012(14)
C007 0.012(2) 0.018(2) 0.020(2) -0.0020(17) -0.0046(17) -0.0048(17)
C008 0.015(2) 0.023(2) 0.0145(19) 0.0018(17) -0.0021(18) 0.0017(18)
C009 0.017(2) 0.019(2) 0.019(2) 0.0022(17) 0.0046(18) -0.0018(18)
C010 0.030(2) 0.015(2) 0.028(2) 0.0017(18) 0.002(2) -0.0040(18)
C011 0.020(2) 0.0154(18) 0.0240(19) -0.0001(17) 0.0045(18) -0.003(2)
C012 0.020(2) 0.024(2) 0.017(2) -0.0009(18) 0.0035(19) -0.0028(18)
C013 0.020(2) 0.019(2) 0.021(2) 0.0004(18) 0.0027(19) -0.0036(18)
C014 0.018(2) 0.028(2) 0.017(2) 0.0008(18) -0.0002(18) 0.0077(19)
C015 0.015(2) 0.012(2) 0.016(2) -0.0028(16) 0.0020(17) 0.0023(16)
C016 0.014(2) 0.0107(18) 0.019(2) -0.0044(17) -0.0054(18) 0.0014(16)
C017 0.018(2) 0.018(2) 0.021(2) -0.0019(17) -0.0009(18) 0.0016(17)
C018 0.026(2) 0.017(2) 0.022(2) 0.0029(18) -0.0015(19) -0.0004(19)
C019 0.031(3) 0.023(2) 0.014(2) 0.0037(18) 0.0050(19) -0.006(2)
C020 0.016(2) 0.0114(19) 0.019(2) -0.0044(17) 0.0022(18) 0.0018(17)
C021 0.029(2) 0.021(2) 0.021(2) 0.0029(19) 0.002(2) 0.000(2)
C022 0.020(2) 0.017(2) 0.021(2) 0.0049(17) -0.0047(18) -0.0020(18)
C023 0.019(2) 0.012(2) 0.024(2) -0.0045(17) -0.0033(19) -0.0009(16)
C024 0.013(2) 0.015(2) 0.017(2) -0.0018(16) 0.0018(17) 0.0020(16)
C025 0.038(3) 0.023(2) 0.023(2) 0.0058(18) -0.002(2) -0.005(2)
C026 0.017(2) 0.0099(19) 0.018(2) -0.0054(17) -0.0002(18) 0.0016(17)
C027 0.019(2) 0.022(2) 0.024(2) 0.0004(18) -0.0017(19) -0.0018(19)
C028 0.030(2) 0.019(2) 0.038(3) -0.005(2) -0.005(2) -0.009(2)
C029 0.015(2) 0.032(2) 0.019(2) 0.0016(19) 0.0055(18) 0.0005(19)
C030 0.011(2) 0.0158(19) 0.0170(19) -0.0018(16) -0.0026(15) -0.0013(16)
C031 0.034(3) 0.034(3) 0.020(2) -0.006(2) -0.010(2) 0.000(2)
C032 0.023(2) 0.020(2) 0.015(2) 0.0020(17) 0.0004(18) -0.0053(19)
C033 0.033(3) 0.015(2) 0.023(2) 0.0026(18) -0.003(2) 0.0005(19)
C034 0.0129(19) 0.015(2) 0.022(2) -0.0027(16) 0.0021(17) 0.0030(16)

loop_
_atom_type_symbol
_atom_type_description
_atom_type_scat_dispersion_real
_atom_type_scat_dispersion_imag
_atom_type_scat_source
C C 0.0033 0.0016 'International Tables Vol C Tables 4.2.6.8 and 6.1.1.4'
H H 0.0000 0.0000 'International Tables Vol C Tables 4.2.6.8 and 6.1.1.4'
N N 0.0061 0.0033 'International Tables Vol C Tables 4.2.6.8 and 6.1.1.4'
O O 0.0106 0.0060 'International Tables Vol C Tables 4.2.6.8 and 6.1.1.4'
Cl Cl 0.1484 0.1585 'International Tables Vol C Tables 4.2.6.8 and 6.1.1.4'
Se Se -0.0929 2.2259 'International Tables Vol C Tables 4.2.6.8 and 6.1.1.4'

loop_
_geom_angle_atom_site_label_1
_geom_angle_atom_site_label_2
_geom_angle_atom_site_label_3
_geom_angle
C034 Se01 C024 99.13(16)
C020 O004 C019 115.5(3)
C026 N006 C015 110.8(3)
C026 N006 C011 122.9(3)
C015 N006 C011 126.3(3)
C032 C007 C022 117.9(4)
C032 C007 C030 121.1(4)
C022 C007 C030 121.1(4)
C009 C008 C013 119.0(4)
C009 C008 C011 122.7(4)
C013 C008 C011 118.3(4)
C008 C009 C018 120.6(4)
C028 C010 C017 120.6(4)
N006 C011 C008 113.9(3)
C022 C012 C023 119.2(4)
C029 C013 C008 120.7(4)
C018 C014 C029 119.0(4)
C016 C015 N006 109.9(3)
C016 C015 C027 131.8(4)
N006 C015 C027 118.3(3)
C015 C016 C020 123.1(3)
C015 C016 C024 109.7(3)
C020 C016 C024 126.6(3)
C010 C017 C034 119.4(4)
C009 C018 C014 120.4(4)
O004 C019 C025 112.1(3)
O003 C020 O004 123.1(4)
O003 C020 C016 125.8(4)
O004 C020 C016 111.1(3)
C034 C021 C031 120.5(4)
C012 C022 C007 121.5(4)
C012 C023 C033 120.9(4)
C012 C023 Cl02 119.5(3)
C033 C023 Cl02 119.5(3)
C016 C024 C026 102.7(3)
C016 C024 C030 121.2(3)
C026 C024 C030 112.1(3)
C016 C024 Se01 109.3(2)
C026 C024 Se01 105.5(2)
C030 C024 Se01 105.1(2)
O005 C026 N006 124.4(4)
O005 C026 C024 128.9(4)
N006 C026 C024 106.6(3)
C010 C028 C031 120.4(4)
C013 C029 C014 120.3(4)
C007 C030 C024 113.1(3)
C021 C031 C028 119.3(4)
C033 C032 C007 121.5(4)
C023 C033 C032 119.0(4)
C021 C034 C017 119.8(4)
C021 C034 Se01 119.1(3)
C017 C034 Se01 121.0(3)

loop_
_geom_bond_atom_site_label_1
_geom_bond_atom_site_label_2
_geom_bond_distance
Se01 C034 1.917(4)
Se01 C024 2.012(4)
Cl02 C023 1.745(4)
O003 C020 1.212(5)
O004 C020 1.347(5)
O004 C019 1.451(4)
O005 C026 1.215(5)
N006 C026 1.382(5)
N006 C015 1.403(5)
N006 C011 1.448(5)
C007 C032 1.385(5)
C007 C022 1.393(5)
C007 C030 1.509(5)
C008 C009 1.378(5)
C008 C013 1.390(6)
C008 C011 1.524(5)
C009 C018 1.382(6)
C010 C028 1.370(6)
C010 C017 1.387(6)
C012 C022 1.377(6)
C012 C023 1.378(6)
C013 C029 1.374(6)
C014 C018 1.385(6)
C014 C029 1.392(6)
C015 C016 1.346(5)
C015 C027 1.489(6)
C016 C020 1.482(5)
C016 C024 1.491(5)
C017 C034 1.390(6)
C019 C025 1.510(6)
C021 C034 1.382(6)
C021 C031 1.386(6)
C023 C033 1.381(6)
C024 C026 1.521(6)
C024 C030 1.536(5)
C028 C031 1.387(6)
C032 C033 1.383(6)
